data_4504214
loop_
_publ_author_name
'Cunha-Silva, Lu\'is'
'Ahmad, Ruksanna'
'Carr, Michael J.'
'Franken, Andreas'
'Kennedy, John D.'
'Hardie, Michaele J.'

_publ_section_title
;
 One-Dimensional Coordination Polymers with Phenyl-carbaborane
 Anions:&#x00A0; Ag(I)/4,4&#x2018;-Bipyridine and
 2,3-Bis-(2-pyridyl)pyrazine Complexes
;
_journal_issue 4
_journal_name_full 'Crystal Growth &amp; Design'
_journal_page_first 658
_journal_paper_doi 10.1021/cg070048p
_journal_volume 7
_journal_year 2007
_chemical_formula_sum 'C22 H25.5 Ag B9 N4.5'
_chemical_formula_weight 558.13
_chemical_name_systematic
; 
 [(2,3-bis(2-pyridyl)pyrazine)(1-phenyl-closo-1-monocarbadecaborane)silver(I)] acetonitrile clathrate
;
_space_group_IT_number 14
_symmetry_cell_setting monoclinic
_symmetry_space_group_name_Hall '-P 2ybc'
_symmetry_space_group_name_H-M 'P 1 21/c 1'
_atom_sites_solution_hydrogens geom
_atom_sites_solution_primary direct
_atom_sites_solution_secondary difmap
_audit_creation_method SHELXL-97
_cell_angle_alpha 90.00
_cell_angle_beta 95.3620(10)
_cell_angle_gamma 90.00
_cell_formula_units_Z 4
_cell_length_a 11.8844(2)
_cell_length_b 14.1195(2)
_cell_length_c 15.1552(2)
_cell_measurement_temperature 150(2)
_cell_volume 2531.94(7)
_computing_structure_refinement 'SHELXL-97 (Sheldrick, 1997)'
_computing_structure_solution 'SHELXS-97 (Sheldrick, 1990)'
_diffrn_ambient_temperature 150(2)
_diffrn_measured_fraction_theta_full 0.992
_diffrn_measured_fraction_theta_max 0.992
_diffrn_radiation_monochromator graphite
_diffrn_radiation_source 'fine-focus sealed tube'
_diffrn_radiation_type MoK\a
_diffrn_radiation_wavelength 0.71073
_diffrn_reflns_av_R_equivalents 0.0452
_diffrn_reflns_av_sigmaI/netI 0.0429
_diffrn_reflns_limit_h_max 15
_diffrn_reflns_limit_h_min -15
_diffrn_reflns_limit_k_max 18
_diffrn_reflns_limit_k_min -18
_diffrn_reflns_limit_l_max 19
_diffrn_reflns_limit_l_min -19
_diffrn_reflns_number 19402
_diffrn_reflns_theta_full 27.51
_diffrn_reflns_theta_max 27.51
_diffrn_reflns_theta_min 1.98
_exptl_absorpt_coefficient_mu 0.818
_exptl_absorpt_correction_T_max 0.9375
_exptl_absorpt_correction_T_min 0.6852
_exptl_crystal_colour 'pale yellow'
_exptl_crystal_density_diffrn 1.464
_exptl_crystal_density_method 'not measured'
_exptl_crystal_description prismatic
_exptl_crystal_F_000 1124
_exptl_crystal_size_max 0.50
_exptl_crystal_size_mid 0.20
_exptl_crystal_size_min 0.08
_refine_diff_density_max 1.033
_refine_diff_density_min -1.121
_refine_diff_density_rms 0.101
_refine_ls_extinction_method none
_refine_ls_goodness_of_fit_ref 1.032
_refine_ls_hydrogen_treatment noref
_refine_ls_matrix_type full
_refine_ls_number_parameters 420
_refine_ls_number_reflns 5765
_refine_ls_number_restraints 0
_refine_ls_restrained_S_all 1.032
_refine_ls_R_factor_all 0.0399
_refine_ls_R_factor_gt 0.0365
_refine_ls_shift/su_max 0.001
_refine_ls_shift/su_mean 0.000
_refine_ls_structure_factor_coef Fsqd
_refine_ls_weighting_details 'calc w=1/[\s^2^(Fo^2^)+(0.0540P)^2^+1.8189P] where P=(Fo^2^+2Fc^2^)/3'
_refine_ls_weighting_scheme calc
_refine_ls_wR_factor_gt 0.0966
_refine_ls_wR_factor_ref 0.1000
_reflns_number_gt 5236
_reflns_number_total 5765
_reflns_threshold_expression >2sigma(I)
_cod_data_source_file cg070048psi20070116_115359.cif
_cod_data_source_block c:_complex_4
_cod_depositor_comments
;
The following automatic conversions were performed:

'_symmetry_cell_setting' value 'Monoclinic' changed to 'monoclinic'
according to /home/saulius/struct/CIF-dictionaries/cif_core.dic
dictionary named 'cif_core.dic' version 2.4.1 from 2010-06-29.

Automatic conversion script
Id: cif_fix_values 1715 2011-07-08 13:25:40Z adriana 
;
_cod_original_cell_volume 2531.94(6)
_cod_original_sg_symbol_H-M P2(1)/c
_cod_original_formula_sum 'C22 H25.50 Ag B9 N4.50'
_cod_database_code 4504214

loop_
_symmetry_equiv_pos_as_xyz
'x, y, z'
'-x, y+1/2, -z+1/2'
'-x, -y, -z'
'x, -y-1/2, z-1/2'

loop_
_atom_site_label
_atom_site_type_symbol
_atom_site_fract_x
_atom_site_fract_y
_atom_site_fract_z
_atom_site_U_iso_or_equiv
_atom_site_adp_type
_atom_site_occupancy
_atom_site_symmetry_multiplicity
_atom_site_calc_flag
_atom_site_refinement_flags
Ag1 Ag 0.397972(15) 0.786622(11) 0.076114(10) 0.03044(8) Uani 1 1 d .
N1 N 0.30258(17) 0.60200(13) -0.34593(12) 0.0295(4) Uani 1 1 d .
C1 C 0.2455(2) 0.53182(18) -0.39012(15) 0.0374(5) Uani 1 1 d .
B1 B 0.3956(2) 0.38965(19) 0.40826(16) 0.0311(5) Uani 1 1 d .
H1 H 0.273(3) 0.518(2) -0.445(2) 0.041(8) Uiso 1 1 d .
N2 N 0.37385(17) 0.77188(13) -0.26458(13) 0.0283(4) Uani 1 1 d .
C2 C 0.1556(2) 0.48464(18) -0.35822(17) 0.0410(6) Uani 1 1 d .
B2 B 0.2783(2) 0.3295(2) 0.43309(17) 0.0331(5) Uani 1 1 d .
H2 H 0.121(3) 0.431(2) -0.392(2) 0.048(9) Uiso 1 1 d .
N3 N 0.41985(17) 0.77354(13) -0.08154(13) 0.0280(4) Uani 1 1 d .
C3 C 0.1202(2) 0.51280(18) -0.27746(17) 0.0374(5) Uani 1 1 d .
B3 B 0.3748(2) 0.28405(17) 0.35586(18) 0.0284(5) Uani 1 1 d .
H3 H 0.053(3) 0.483(2) -0.256(2) 0.046(8) Uiso 1 1 d .
N4 N 0.32461(16) 0.63666(13) 0.01662(11) 0.0286(4) Uani 1 1 d .
C4 C 0.17993(19) 0.58350(16) -0.22973(15) 0.0296(4) Uani 1 1 d .
B4 B 0.3694(2) 0.39738(17) 0.29588(16) 0.0280(5) Uani 1 1 d .
H4 H 0.160(2) 0.601(2) -0.1705(19) 0.036(7) Uiso 1 1 d .
N5 N -0.0054(5) 0.5460(4) 0.0837(4) 0.0600(14) Uiso 0.50 1 d P
C5 C 0.27246(18) 0.62488(14) -0.26497(13) 0.0251(4) Uani 1 1 d .
B5 B 0.2715(2) 0.44342(19) 0.37321(16) 0.0312(5) Uani 1 1 d .
C6 C 0.34174(18) 0.69923(15) -0.21544(14) 0.0243(4) Uani 1 1 d .
B6 B 0.2284(2) 0.24747(19) 0.34646(18) 0.0307(5) Uani 1 1 d .
C7 C 0.4293(2) 0.84320(16) -0.22258(15) 0.0312(5) Uani 1 1 d .
B7 B 0.1552(2) 0.3605(2) 0.35891(17) 0.0323(5) Uani 1 1 d .
H7 H 0.452(2) 0.890(2) -0.254(2) 0.038(8) Uiso 1 1 d .
C8 C 0.4482(2) 0.84607(16) -0.13125(15) 0.0312(5) Uani 1 1 d .
B8 B 0.2192(2) 0.40870(17) 0.26244(16) 0.0278(5) Uani 1 1 d .
H8 H 0.483(2) 0.8995(19) -0.1023(17) 0.027(6) Uiso 1 1 d .
C9 C 0.37125(18) 0.69754(15) -0.12320(14) 0.0249(4) Uani 1 1 d .
B9 B 0.2937(2) 0.29573(17) 0.24924(18) 0.0278(5) Uani 1 1 d .
C10 C 0.35474(17) 0.61538(15) -0.06464(13) 0.0251(4) Uani 1 1 d .
C11 C 0.37550(19) 0.52257(16) -0.09052(14) 0.0287(4) Uani 1 1 d .
H11 H 0.398(3) 0.507(2) -0.152(2) 0.047(8) Uiso 1 1 d .
C12 C 0.3620(2) 0.44953(16) -0.03146(15) 0.0322(5) Uani 1 1 d .
H12 H 0.377(2) 0.387(2) -0.0460(19) 0.036(7) Uiso 1 1 d .
C13 C 0.3262(2) 0.47068(17) 0.05095(15) 0.0331(5) Uani 1 1 d .
H13 H 0.313(3) 0.425(2) 0.092(2) 0.042(8) Uiso 1 1 d .
C14 C 0.3089(2) 0.56447(17) 0.07185(14) 0.0334(5) Uani 1 1 d .
H14 H 0.286(2) 0.581(2) 0.128(2) 0.039(7) Uiso 1 1 d .
C15 C 0.06666(19) 0.26800(16) 0.20534(16) 0.0298(4) Uani 1 1 d .
C16 C -0.0186(2) 0.21430(16) 0.23824(19) 0.0344(5) Uani 1 1 d .
H16 H -0.019(3) 0.203(2) 0.298(2) 0.044(9) Uiso 1 1 d .
C17 C -0.1048(2) 0.17557(18) 0.18158(19) 0.0391(5) Uani 1 1 d .
H17 H -0.161(3) 0.136(2) 0.198(2) 0.049(9) Uiso 1 1 d .
C18 C -0.1082(2) 0.1915(2) 0.0912(2) 0.0423(6) Uani 1 1 d .
H18 H -0.167(3) 0.167(2) 0.053(2) 0.054(9) Uiso 1 1 d .
C19 C -0.0252(2) 0.2452(2) 0.05754(19) 0.0442(6) Uani 1 1 d .
H19 H -0.027(3) 0.259(3) -0.005(3) 0.053(9) Uiso 1 1 d .
C20 C 0.0628(2) 0.28333(17) 0.11405(18) 0.0373(5) Uani 1 1 d .
H20 H 0.121(3) 0.323(2) 0.090(2) 0.038(7) Uiso 1 1 d .
C21 C 0.16212(19) 0.30569(16) 0.26593(15) 0.0286(4) Uani 1 1 d .
C23 C -0.0016(6) 0.5188(5) 0.0364(4) 0.116(2) Uiso 1 1 d .
H101 H 0.472(2) 0.417(2) 0.4510(19) 0.037(7) Uiso 1 1 d .
H102 H 0.264(3) 0.305(2) 0.504(2) 0.048(9) Uiso 1 1 d .
H103 H 0.435(3) 0.2247(19) 0.362(2) 0.038(8) Uiso 1 1 d .
H104 H 0.427(2) 0.4305(19) 0.2566(18) 0.033(7) Uiso 1 1 d .
H105 H 0.255(2) 0.5171(18) 0.3907(17) 0.029(6) Uiso 1 1 d .
H106 H 0.199(2) 0.176(2) 0.3610(19) 0.036(7) Uiso 1 1 d .
H107 H 0.069(3) 0.373(2) 0.374(2) 0.048(8) Uiso 1 1 d .
H108 H 0.185(2) 0.4607(19) 0.2114(18) 0.032(7) Uiso 1 1 d .
H109 H 0.322(3) 0.260(2) 0.194(2) 0.041(8) Uiso 1 1 d .

loop_
_atom_site_aniso_label
_atom_site_aniso_U_11
_atom_site_aniso_U_22
_atom_site_aniso_U_33
_atom_site_aniso_U_23
_atom_site_aniso_U_13
_atom_site_aniso_U_12
Ag1 0.04076(13) 0.03104(12) 0.01973(11) -0.00372(5) 0.00391(7) 0.00022(6)
N1 0.0400(10) 0.0289(9) 0.0197(8) -0.0012(7) 0.0031(7) -0.0034(7)
C1 0.0539(15) 0.0355(12) 0.0224(10) -0.0036(9) 0.0011(10) -0.0057(11)
B1 0.0357(13) 0.0332(12) 0.0236(11) 0.0033(9) -0.0014(9) 0.0032(10)
N2 0.0328(10) 0.0304(9) 0.0220(9) 0.0010(7) 0.0031(7) -0.0050(7)
C2 0.0529(15) 0.0351(12) 0.0331(12) -0.0050(10) -0.0056(11) -0.0128(11)
B2 0.0346(13) 0.0408(14) 0.0242(11) 0.0064(10) 0.0039(10) 0.0056(10)
N3 0.0329(10) 0.0285(9) 0.0225(9) -0.0039(7) 0.0017(7) -0.0028(7)
C3 0.0375(13) 0.0359(12) 0.0381(13) -0.0005(10) -0.0003(10) -0.0084(10)
B3 0.0280(12) 0.0293(12) 0.0275(12) 0.0052(9) 0.0012(9) 0.0019(9)
N4 0.0376(10) 0.0295(9) 0.0191(8) -0.0008(7) 0.0043(7) -0.0029(7)
C4 0.0311(11) 0.0316(11) 0.0259(10) 0.0014(8) 0.0010(8) -0.0028(8)
B4 0.0303(12) 0.0283(11) 0.0250(11) 0.0026(9) 0.0006(9) 0.0011(9)
C5 0.0294(10) 0.0261(9) 0.0196(9) 0.0009(7) 0.0007(7) 0.0001(8)
B5 0.0383(13) 0.0312(12) 0.0239(11) 0.0009(9) 0.0007(9) 0.0057(10)
C6 0.0266(10) 0.0267(9) 0.0199(10) -0.0005(7) 0.0032(8) -0.0002(8)
B6 0.0287(12) 0.0306(12) 0.0330(13) 0.0083(10) 0.0038(9) 0.0010(10)
C7 0.0387(12) 0.0284(11) 0.0269(10) 0.0006(8) 0.0059(9) -0.0063(9)
B7 0.0322(12) 0.0380(13) 0.0272(12) 0.0058(10) 0.0057(9) 0.0068(10)
C8 0.0363(11) 0.0290(11) 0.0283(11) -0.0034(9) 0.0023(9) -0.0059(9)
B8 0.0307(12) 0.0289(11) 0.0235(11) 0.0028(9) 0.0011(9) 0.0033(9)
C9 0.0259(10) 0.0273(10) 0.0216(10) -0.0022(8) 0.0031(8) 0.0000(8)
B9 0.0289(12) 0.0284(11) 0.0261(12) 0.0020(9) 0.0026(9) 0.0017(9)
C10 0.0266(10) 0.0285(10) 0.0200(9) -0.0010(8) 0.0008(7) -0.0017(8)
C11 0.0314(11) 0.0305(11) 0.0237(10) -0.0027(8) -0.0001(8) 0.0003(8)
C12 0.0376(12) 0.0264(10) 0.0312(11) -0.0008(9) -0.0037(9) -0.0008(9)
C13 0.0425(13) 0.0321(11) 0.0240(10) 0.0038(9) -0.0009(9) -0.0064(9)
C14 0.0447(13) 0.0359(12) 0.0198(10) -0.0002(9) 0.0046(9) -0.0066(10)
C15 0.0269(10) 0.0291(10) 0.0330(12) 0.0021(9) 0.0010(8) 0.0026(8)
C16 0.0312(12) 0.0310(12) 0.0409(14) 0.0035(9) 0.0033(10) 0.0028(8)
C17 0.0317(12) 0.0323(12) 0.0534(16) -0.0011(11) 0.0041(10) 0.0005(10)
C18 0.0346(13) 0.0393(13) 0.0512(15) -0.0072(12) -0.0063(11) -0.0012(10)
C19 0.0421(14) 0.0526(16) 0.0362(14) -0.0008(12) -0.0057(11) -0.0048(12)
C20 0.0340(12) 0.0422(14) 0.0349(13) 0.0027(9) -0.0014(10) -0.0041(9)
C21 0.0282(10) 0.0290(10) 0.0285(11) 0.0037(8) 0.0022(8) 0.0022(8)

loop_
_atom_type_symbol
_atom_type_description
_atom_type_scat_dispersion_real
_atom_type_scat_dispersion_imag
_atom_type_scat_source
C C 0.0033 0.0016 'International Tables Vol C Tables 4.2.6.8 and 6.1.1.4'
H H 0.0000 0.0000 'International Tables Vol C Tables 4.2.6.8 and 6.1.1.4'
B B 0.0013 0.0007 'International Tables Vol C Tables 4.2.6.8 and 6.1.1.4'
N N 0.0061 0.0033 'International Tables Vol C Tables 4.2.6.8 and 6.1.1.4'
Ag Ag -0.8971 1.1015 'International Tables Vol C Tables 4.2.6.8 and 6.1.1.4'

loop_
_geom_angle_atom_site_label_1
_geom_angle_atom_site_label_2
_geom_angle_atom_site_label_3
_geom_angle
_geom_angle_site_symmetry_1
_geom_angle_site_symmetry_3
N1 Ag1 N4 127.06(7) 4_576 .
N1 Ag1 N3 130.69(6) 4_576 .
N4 Ag1 N3 68.74(6) . .
N1 Ag1 N2 68.94(6) 4_576 4_576
N4 Ag1 N2 90.05(6) . 4_576
N3 Ag1 N2 157.07(6) . 4_576
C1 N1 C5 117.7(2) . .
C1 N1 Ag1 119.54(15) . 4_575
C5 N1 Ag1 118.92(14) . 4_575
N1 C1 C2 123.5(2) . .
B3 B1 B5 99.30(18) . .
B3 B1 B2 65.07(16) . .
B5 B1 B2 65.65(16) . .
B3 B1 B4 65.41(15) . .
B5 B1 B4 65.62(15) . .
B2 B1 B4 100.10(18) . .
C7 N2 C6 117.8(2) . .
C7 N2 Ag1 126.37(15) . 4_575
C6 N2 Ag1 109.56(14) . 4_575
C1 C2 C3 118.5(2) . .
B1 B2 B6 112.24(18) . .
B1 B2 B7 111.84(18) . .
B6 B2 B7 60.90(15) . .
B1 B2 B3 57.25(14) . .
B6 B2 B3 59.59(14) . .
B7 B2 B3 101.87(17) . .
B1 B2 B5 57.03(15) . .
B6 B2 B5 101.83(17) . .
B7 B2 B5 59.28(14) . .
B3 B2 B5 89.54(16) . .
C8 N3 C9 117.8(2) . .
C8 N3 Ag1 123.52(14) . .
C9 N3 Ag1 116.10(14) . .
C4 C3 C2 118.9(2) . .
B1 B3 B6 112.68(19) . .
B1 B3 B9 112.35(17) . .
B6 B3 B9 61.80(15) . .
B1 B3 B2 57.69(15) . .
B6 B3 B2 59.63(15) . .
B9 B3 B2 103.06(17) . .
B1 B3 B4 57.54(13) . .
B6 B3 B4 102.79(17) . .
B9 B3 B4 59.23(13) . .
B2 B3 B4 90.95(16) . .
C14 N4 C10 117.66(19) . .
C14 N4 Ag1 119.72(14) . .
C10 N4 Ag1 114.59(14) . .
C3 C4 C5 119.0(2) . .
B1 B4 B9 112.23(18) . .
B1 B4 B8 111.53(18) . .
B9 B4 B8 61.25(14) . .
B1 B4 B3 57.05(14) . .
B9 B4 B3 59.59(14) . .
B8 B4 B3 101.65(17) . .
B1 B4 B5 57.01(14) . .
B9 B4 B5 102.01(17) . .
B8 B4 B5 58.98(14) . .
B3 B4 B5 89.27(16) . .
N1 C5 C4 122.25(19) . .
N1 C5 C6 116.43(18) . .
C4 C5 C6 121.30(19) . .
B1 B5 B8 112.56(18) . .
B1 B5 B7 112.30(19) . .
B8 B5 B7 61.25(14) . .
B1 B5 B2 57.33(15) . .
B8 B5 B2 102.48(17) . .
B7 B5 B2 59.48(14) . .
B1 B5 B4 57.37(14) . .
B8 B5 B4 59.74(14) . .
B7 B5 B4 102.47(17) . .
B2 B5 B4 90.24(16) . .
N2 C6 C9 120.36(19) . .
N2 C6 C5 115.47(19) . .
C9 C6 C5 124.15(19) . .
C21 B6 B3 108.18(18) . .
C21 B6 B2 109.06(19) . .
B3 B6 B2 60.79(15) . .
C21 B6 B7 55.43(14) . .
B3 B6 B7 101.85(18) . .
B2 B6 B7 59.69(15) . .
C21 B6 B9 54.84(14) . .
B3 B6 B9 59.16(14) . .
B2 B6 B9 102.01(17) . .
B7 B6 B9 89.99(16) . .
N2 C7 C8 121.8(2) . .
C21 B7 B5 108.28(18) . .
C21 B7 B2 108.72(18) . .
B5 B7 B2 61.24(15) . .
C21 B7 B6 55.33(14) . .
B5 B7 B6 102.16(17) . .
B2 B7 B6 59.41(15) . .
C21 B7 B8 54.97(13) . .
B5 B7 B8 59.20(14) . .
B2 B7 B8 102.27(17) . .
B6 B7 B8 90.28(16) . .
N3 C8 C7 121.2(2) . .
C21 B8 B5 108.98(18) . .
C21 B8 B4 108.53(17) . .
B5 B8 B4 61.28(14) . .
C21 B8 B7 55.41(14) . .
B5 B8 B7 59.55(14) . .
B4 B8 B7 102.37(16) . .
C21 B8 B9 55.21(13) . .
B5 B8 B9 102.04(16) . .
B4 B8 B9 58.99(14) . .
B7 B8 B9 90.25(16) . .
N3 C9 C6 120.5(2) . .
N3 C9 C10 114.64(19) . .
C6 C9 C10 124.87(19) . .
C21 B9 B4 108.96(18) . .
C21 B9 B3 108.12(19) . .
B4 B9 B3 61.18(14) . .
C21 B9 B8 54.92(13) . .
B4 B9 B8 59.75(13) . .
B3 B9 B8 101.71(17) . .
C21 B9 B6 54.89(14) . .
B4 B9 B6 102.20(18) . .
B3 B9 B6 59.04(14) . .
B8 B9 B6 89.47(16) . .
N4 C10 C11 122.32(19) . .
N4 C10 C9 115.67(18) . .
C11 C10 C9 121.91(19) . .
C12 C11 C10 118.9(2) . .
C11 C12 C13 119.0(2) . .
C14 C13 C12 118.5(2) . .
N4 C14 C13 123.5(2) . .
C16 C15 C20 118.7(2) . .
C16 C15 C21 120.7(2) . .
C20 C15 C21 120.5(2) . .
C17 C16 C15 120.8(3) . .
C18 C17 C16 120.0(3) . .
C19 C18 C17 120.0(2) . .
C18 C19 C20 120.4(3) . .
C19 C20 C15 120.1(2) . .
C15 C21 B8 127.02(19) . .
C15 C21 B9 124.5(2) . .
B8 C21 B9 69.87(15) . .
C15 C21 B6 125.0(2) . .
B8 C21 B6 107.94(18) . .
B9 C21 B6 70.28(16) . .
C15 C21 B7 127.6(2) . .
B8 C21 B7 69.62(16) . .
B9 C21 B7 107.91(19) . .
B6 C21 B7 69.25(16) . .
N5 C23 C23 177.2(14) . 3_565

loop_
_geom_bond_atom_site_label_1
_geom_bond_atom_site_label_2
_geom_bond_distance
_geom_bond_site_symmetry_2
Ag1 N1 2.3248(19) 4_576
Ag1 N4 2.4310(18) .
Ag1 N3 2.4344(19) .
Ag1 N2 2.5929(19) 4_576
N1 C1 1.344(3) .
N1 C5 1.349(3) .
N1 Ag1 2.3248(19) 4_575
C1 C2 1.383(4) .
B1 B3 1.697(4) .
B1 B5 1.699(4) .
B1 B2 1.705(4) .
B1 B4 1.706(3) .
N2 C7 1.332(3) .
N2 C6 1.344(3) .
N2 Ag1 2.5929(19) 4_575
C2 C3 1.389(4) .
B2 B6 1.808(4) .
B2 B7 1.813(4) .
B2 B3 1.829(4) .
B2 B5 1.845(4) .
N3 C8 1.333(3) .
N3 C9 1.348(3) .
C3 C4 1.388(3) .
B3 B6 1.808(4) .
B3 B9 1.810(4) .
B3 B4 1.838(3) .
N4 C14 1.343(3) .
N4 C10 1.348(3) .
C4 C5 1.395(3) .
B4 B9 1.803(4) .
B4 B8 1.817(4) .
B4 B5 1.845(4) .
N5 C23 0.820(7) .
C5 C6 1.493(3) .
B5 B8 1.803(3) .
B5 B7 1.810(4) .
C6 C9 1.409(3) .
B6 C21 1.614(3) .
B6 B7 1.836(4) .
B6 B9 1.858(4) .
C7 C8 1.382(3) .
B7 C21 1.616(3) .
B7 B8 1.840(4) .
B8 C21 1.608(3) .
B8 B9 1.844(3) .
C9 C10 1.485(3) .
B9 C21 1.613(3) .
C10 C11 1.396(3) .
C11 C12 1.385(3) .
C12 C13 1.389(3) .
C13 C14 1.381(3) .
C15 C16 1.395(3) .
C15 C20 1.397(4) .
C15 C21 1.489(3) .
C16 C17 1.386(4) .
C17 C18 1.385(4) .
C18 C19 1.379(4) .
C19 C20 1.396(4) .
C23 C23 1.227(12) 3_565
